data_7213470
loop_
_publ_author_name
'Crist\'obal F. Moreno-Luque'
'Eva Freisinger'
'Burkhard Costisella'
'Rolf Griesser'
'Justyn Ochocki'
'Bernhard Lippert'
'Helmut Sigel'

_publ_section_title
;
 Comparison of the acid--base properties of 5- and
 6-uracilmethylphosphonate (5Umpa^2-^ and 6Umpa^2-^) and some related
 compounds
;
_journal_issue 10
_journal_name_full 'Journal of the Chemical Society, Perkin Transactions 2'
_journal_page_first 2005
_journal_page_last 2011
_journal_paper_doi 10.1039/b101078f
_journal_year 2001
_chemical_formula_structural 6-Uracilmethylphosphonsaure
_chemical_formula_sum 'C5 H7 N2 O5 P'
_chemical_formula_weight 206.10
_chemical_name_systematic ?
_space_group_IT_number 14
_symmetry_cell_setting monoclinic
_symmetry_space_group_name_Hall '-P 2yn'
_symmetry_space_group_name_H-M 'P 1 21/n 1'
_atom_sites_solution_hydrogens difmap
_atom_sites_solution_primary direct
_atom_sites_solution_secondary difmap
_audit_creation_method SHELXL
_cell_angle_alpha 90.00
_cell_angle_beta 93.36(3)
_cell_angle_gamma 90.00
_cell_formula_units_Z 4
_cell_length_a 5.3870(10)
_cell_length_b 7.948(2)
_cell_length_c 18.060(4)
_cell_measurement_reflns_used 2598
_cell_measurement_temperature 293(2)
_cell_measurement_theta_max 25.69
_cell_measurement_theta_min 4.58
_cell_volume 771.9(3)
_computing_cell_refinement 'DENZO, SCALEPACK (Otwinowski, Minor, 1997)'
_computing_data_collection 'KappaCCD (Nonius BV, Netherlands)'
_computing_data_reduction 'DENZO, SCALEPACK (Otwinowski, Minor, 1997)'
_computing_molecular_graphics 'Siemens SHELXTL-PLUS(VMS)'
_computing_publication_material SHELXL-93
_computing_structure_refinement 'SHELXL-93 (Sheldrick, 1993)'
_computing_structure_solution 'SHELXS-86 (Sheldrick, 1990)'
_diffrn_ambient_temperature 293(2)
_diffrn_detector_area_resol_mean '19 vertical, 18 horizontal'
_diffrn_measurement_device Enraf-Nonius-KappaCCD
_diffrn_measurement_method
;
360 frames via \w-rotation (\D\w\=1\%) and two times 45s per frame
;
_diffrn_radiation_monochromator graphite
_diffrn_radiation_source 'fine-focus sealed tube'
_diffrn_radiation_type MoK\a
_diffrn_radiation_wavelength 0.71069
_diffrn_reflns_av_R_equivalents 0.034
_diffrn_reflns_av_sigmaI/netI 0.0552
_diffrn_reflns_limit_h_max 6
_diffrn_reflns_limit_h_min 0
_diffrn_reflns_limit_k_max 9
_diffrn_reflns_limit_k_min -9
_diffrn_reflns_limit_l_max 21
_diffrn_reflns_limit_l_min -21
_diffrn_reflns_number 2598
_diffrn_reflns_theta_max 25.69
_diffrn_reflns_theta_min 4.58
_exptl_absorpt_coefficient_mu 0.349
_exptl_absorpt_correction_T_max 0.8788
_exptl_absorpt_correction_T_min 0.8616
_exptl_absorpt_correction_type SCALEPACK
_exptl_crystal_colour colorless
_exptl_crystal_density_diffrn 1.773
_exptl_crystal_description block
_exptl_crystal_F_000 424
_exptl_crystal_size_max 0.44
_exptl_crystal_size_mid 0.38
_exptl_crystal_size_min 0.38
_refine_diff_density_max 0.180
_refine_diff_density_min -0.244
_refine_diff_density_rms 0.050
_refine_ls_extinction_method none
_refine_ls_goodness_of_fit_all 0.925
_refine_ls_goodness_of_fit_obs 1.057
_refine_ls_hydrogen_treatment 'refall, final cycles noref to save parameter'
_refine_ls_matrix_type full
_refine_ls_number_parameters 119
_refine_ls_number_reflns 1463
_refine_ls_number_restraints 0
_refine_ls_restrained_S_all 1.003
_refine_ls_restrained_S_obs 1.057
_refine_ls_R_factor_all 0.0660
_refine_ls_R_factor_obs 0.0360
_refine_ls_shift/esd_max -0.001
_refine_ls_shift/esd_mean 0.000
_refine_ls_structure_factor_coef Fsqd
_refine_ls_weighting_details 'w=1/[\s^2^(Fo^2^)+(0.0487P)^2^+0.0000P] where P=(Fo^2^+2Fc^2^)/3'
_refine_ls_weighting_scheme calc
_refine_ls_wR_factor_all 0.0951
_refine_ls_wR_factor_obs 0.0801
_reflns_number_observed 974
_reflns_number_total 1467
_reflns_observed_criterion >2sigma(I)
_cod_data_source_file b101078fsup1.cif
_cod_data_source_block 6-umpa
_cod_depositor_comments
;
Title provided in the CIF was more detailed than the currently assigned 
publication title, but it was provided using an unrecognised tag '_publ_title'.
The original CIF title:
"Comparison of the acid-base properties of 5- and 6-uracilmethylphosphonate
 (5Umpa(2-) and 6Umpa(2-)) and some related compounds. Evidence for 
 intramolecular hydrogen-bond formation in aqueous solution between 
 (N1)H and the phosphonate group of 6Umpa(2-)"

Antanas Vaitkus,
2013-02-03

The following automatic conversions were performed:

'_refine_ls_weighting_scheme' value 'calc
w=1/[\s^2^(Fo^2^)+(0.0487P)^2^+0.0000P] where P=(Fo^2^+2Fc^2^)/3' was
changed to 'calc'. New tag '_refine_ls_weighting_details' was
created. The value of the new tag was set to
'w=1/[\s^2^(Fo^2^)+(0.0487P)^2^+0.0000P] where P=(Fo^2^+2Fc^2^)/3'.

Automatic conversion script
Id: cif_fix_values 3143 2015-03-26 13:38:13Z robertas 
;
_cod_original_sg_symbol_H-M P2(1)/n
_cod_database_code 7213470

loop_
_symmetry_equiv_pos_as_xyz
'x, y, z'
'-x+1/2, y+1/2, -z+1/2'
'-x, -y, -z'
'x-1/2, -y-1/2, z-1/2'

loop_
_atom_site_aniso_label
_atom_site_aniso_U_11
_atom_site_aniso_U_22
_atom_site_aniso_U_33
_atom_site_aniso_U_23
_atom_site_aniso_U_13
_atom_site_aniso_U_12
P1 0.0383(4) 0.0285(3) 0.0502(4) 0.0039(3) -0.0085(3) 0.0003(3)
C11 0.0437(14) 0.0334(12) 0.0550(15) -0.0028(11) -0.0090(11) 0.0027(10)
O12 0.0410(9) 0.0337(9) 0.0703(11) 0.0028(8) -0.0036(8) 0.0012(7)
O13 0.0579(11) 0.0336(9) 0.0583(10) 0.0009(7) -0.0210(8) -0.0016(7)
O14 0.0450(9) 0.0286(9) 0.0599(10) 0.0060(7) -0.0112(7) -0.0008(7)
N1 0.0420(11) 0.0357(11) 0.0460(11) 0.0032(9) -0.0123(9) -0.0013(8)
C2 0.0457(15) 0.0380(14) 0.0366(12) 0.0031(10) -0.0064(11) -0.0031(10)
O2 0.0565(10) 0.0353(9) 0.0546(10) 0.0051(8) -0.0161(8) -0.0097(8)
N3 0.0509(12) 0.0352(11) 0.0474(11) 0.0052(9) -0.0151(10) -0.0042(9)
C4 0.051(2) 0.0405(14) 0.0457(14) 0.0051(11) -0.0083(12) -0.0071(11)
O4 0.0625(12) 0.0455(10) 0.0697(12) 0.0102(9) -0.0345(10) -0.0078(8)
C5 0.051(2) 0.0344(12) 0.0451(13) 0.0006(11) -0.0134(12) -0.0064(11)
C6 0.0432(14) 0.0312(12) 0.0400(13) -0.0002(10) -0.0027(11) -0.0024(10)

loop_
_atom_site_label
_atom_site_type_symbol
_atom_site_fract_x
_atom_site_fract_y
_atom_site_fract_z
_atom_site_U_iso_or_equiv
_atom_site_thermal_displace_type
_atom_site_occupancy
_atom_site_calc_flag
P1 P 0.06620(11) 0.55311(7) 0.75674(3) 0.0394(2) Uani 1 d
C11 C -0.0377(4) 0.5415(3) 0.84969(13) 0.0445(6) Uani 1 d
H11A H 0.0308 0.6367 0.8750 0.057 Uiso 1 d
H11B H -0.2152 0.5464 0.8446 0.057 Uiso 1 d
O12 O 0.3491(3) 0.5215(2) 0.76269(9) 0.0486(4) Uani 1 d
H12 H 0.3811 0.4234 0.7663 0.057 Uiso 1 d
O13 O -0.0516(3) 0.4039(2) 0.71327(9) 0.0509(5) Uani 1 d
H13 H -0.1726 0.4294 0.6858 0.057 Uiso 1 d
O14 O 0.0028(3) 0.7187(2) 0.72237(9) 0.0451(4) Uani 1 d
N1 N -0.0624(3) 0.2388(2) 0.87204(10) 0.0418(5) Uani 1 d
H1 H -0.2005 0.2402 0.8426 0.057 Uiso 1 d
C2 C 0.0156(4) 0.0875(3) 0.89970(12) 0.0404(6) Uani 1 d
O2 O -0.0938(3) -0.0461(2) 0.88565(9) 0.0496(4) Uani 1 d
N3 N 0.2282(4) 0.0905(2) 0.94453(10) 0.0452(5) Uani 1 d
H3 H 0.2879 -0.0079 0.9584 0.057 Uiso 1 d
C4 C 0.3588(5) 0.2335(3) 0.96621(13) 0.0463(6) Uani 1 d
O4 O 0.5518(3) 0.2202(2) 1.00705(9) 0.0607(5) Uani 1 d
C5 C 0.2588(4) 0.3874(3) 0.93700(12) 0.0440(6) Uani 1 d
H5 H 0.3390 0.4916 0.9465 0.057 Uiso 1 d
C6 C 0.0572(4) 0.3874(3) 0.88988(12) 0.0383(5) Uani 1 d

loop_
_atom_type_symbol
_atom_type_description
_atom_type_scat_dispersion_real
_atom_type_scat_dispersion_imag
_atom_type_scat_source
C C 0.0033 0.0016 'International Tables Vol C Tables 4.2.6.8 and 6.1.1.4'
H H 0.0000 0.0000 'International Tables Vol C Tables 4.2.6.8 and 6.1.1.4'
N N 0.0061 0.0033 'International Tables Vol C Tables 4.2.6.8 and 6.1.1.4'
O O 0.0106 0.0060 'International Tables Vol C Tables 4.2.6.8 and 6.1.1.4'
P P 0.1023 0.0942 'International Tables Vol C Tables 4.2.6.8 and 6.1.1.4'

loop_
_geom_angle_atom_site_label_1
_geom_angle_atom_site_label_2
_geom_angle_atom_site_label_3
_geom_angle
O14 P1 O13 113.06(9)
O14 P1 O12 112.04(9)
O13 P1 O12 106.64(9)
O14 P1 C11 110.98(10)
O13 P1 C11 107.12(10)
O12 P1 C11 106.63(10)
C6 C11 P1 112.2(2)
C6 C11 H11A 107.8(2)
P1 C11 H11A 106.0(2)
C6 C11 H11B 113.0(2)
P1 C11 H11B 105.8(2)
H11A C11 H11B 111.9(2)
P1 O12 H12 111.81(14)
P1 O13 H13 114.02(14)
C2 N1 C6 122.9(2)
C2 N1 H1 117.5(2)
C6 N1 H1 119.5(2)
O2 C2 N1 123.5(2)
O2 C2 N3 120.8(2)
N1 C2 N3 115.7(2)
C2 N3 C4 125.4(2)
C2 N3 H3 115.8(2)
C4 N3 H3 118.7(2)
O4 C4 N3 119.5(2)
O4 C4 C5 125.3(2)
N3 C4 C5 115.2(2)
C6 C5 C4 120.6(2)
C6 C5 H5 117.4(2)
C4 C5 H5 121.8(2)
C5 C6 N1 120.0(2)
C5 C6 C11 123.3(2)
N1 C6 C11 116.6(2)

loop_
_geom_bond_atom_site_label_1
_geom_bond_atom_site_label_2
_geom_bond_distance
P1 O14 1.4864(15)
P1 O13 1.539(2)
P1 O12 1.542(2)
P1 C11 1.803(2)
C11 C6 1.498(3)
C11 H11A 0.948(2)
C11 H11B 0.956(2)
O12 H12 0.8006(15)
O13 H13 0.8218(15)
N1 C2 1.359(3)
N1 C6 1.375(3)
N1 H1 0.889(2)
C2 O2 1.234(2)
C2 N3 1.363(3)
N3 C4 1.381(3)
N3 H3 0.876(2)
C4 O4 1.243(3)
C4 C5 1.426(3)
C5 C6 1.340(3)
C5 H5 0.945(2)

loop_
_geom_torsion_atom_site_label_1
_geom_torsion_atom_site_label_2
_geom_torsion_atom_site_label_3
_geom_torsion_atom_site_label_4
_geom_torsion
O14 P1 C11 C6 -171.25(14)
O13 P1 C11 C6 64.9(2)
O12 P1 C11 C6 -49.0(2)
C6 N1 C2 O2 178.0(2)
C6 N1 C2 N3 -2.6(3)
O2 C2 N3 C4 -177.1(2)
N1 C2 N3 C4 3.5(3)
C2 N3 C4 O4 -179.6(2)
C2 N3 C4 C5 -1.1(4)
O4 C4 C5 C6 176.1(2)
N3 C4 C5 C6 -2.3(3)
C4 C5 C6 N1 3.1(4)
C4 C5 C6 C11 -171.8(2)
C2 N1 C6 C5 -0.6(4)
C2 N1 C6 C11 174.7(2)
P1 C11 C6 C5 97.4(2)
P1 C11 C6 N1 -77.7(2)
